data_4324023
loop_
_publ_author_name
'Donald J. Darensbourg'
'Tara J. Decuir'
'Nicole White Stafford'
'Jeffrey B. Robertson'
'Jennifer D. Draper'
'Joseph H. Reibenspies'
'Agnes Kath\'o'
'Ferenc Jo\'o'

_publ_section_title
;
 Water-Soluble Organometallic Compounds. 6.1Synthesis, Spectral
 Properties, and Crystal Structures of Complexes of
 1,3,5-Triaza-7-phosphaadamantane with Group 10 Metals
;
_journal_name_full 'Inorganic Chemistry'
_journal_page_first 4218
_journal_page_last 4226
_journal_paper_doi 10.1021/ic970238x
_journal_volume 36
_journal_year 1997
_chemical_formula_sum 'C48 H114.67 Cl8 N24 O5.34 P8 Pd2'
_chemical_formula_weight 1857.82
_chemical_name_systematic
;                                                                               
 ?                                                                              
;
_space_group_IT_number 15
_symmetry_cell_setting monoclinic
_symmetry_space_group_name_Hall '-C 2yc'
_symmetry_space_group_name_H-M 'C 1 2/c 1'
_atom_sites_solution_hydrogens geom
_atom_sites_solution_primary direct
_atom_sites_solution_secondary difmap
_audit_creation_method SHELXL
_cell_angle_alpha 90.00
_cell_angle_beta 113.43(2)
_cell_angle_gamma 90.00
_cell_formula_units_Z 2
_cell_length_a 13.813(3)
_cell_length_b 21.578(6)
_cell_length_c 14.425(4)
_cell_measurement_temperature 163(2)
_cell_volume 3945.0(19)
_computing_cell_refinement 'CTR (MSC, 1990)'
_computing_data_collection 'CTR (MSC, 1990)'
_computing_data_reduction 'PROCESS (MSC, 1990)'
_computing_molecular_graphics 'XP (SIEMENS, 1990)'
_computing_publication_material 'CIFTAB (Sheldrick, 1993)'
_computing_structure_refinement 'SHELXL-93 (Sheldrick, 1993)'
_computing_structure_solution 'SHELXS-86 (Sheldrick, 1990)'
_diffrn_ambient_temperature 163(2)
_diffrn_measurement_device 'Rigaku AFC5'
_diffrn_measurement_method \w-2\q
_diffrn_radiation_monochromator graphite
_diffrn_radiation_source 'rotating anode'
_diffrn_radiation_type CuKa
_diffrn_radiation_wavelength 1.54178
_diffrn_reflns_av_R_equivalents 0.0622
_diffrn_reflns_av_sigmaI/netI 0.1063
_diffrn_reflns_limit_h_max 15
_diffrn_reflns_limit_h_min 0
_diffrn_reflns_limit_k_max 24
_diffrn_reflns_limit_k_min 0
_diffrn_reflns_limit_l_max 14
_diffrn_reflns_limit_l_min -16
_diffrn_reflns_number 3088
_diffrn_reflns_theta_max 60.08
_diffrn_reflns_theta_min 4.05
_diffrn_standards_decay_% <1
_diffrn_standards_interval_count 150
_diffrn_standards_number 3
_exptl_absorpt_coefficient_mu 8.189
_exptl_absorpt_correction_T_max 0.9875
_exptl_absorpt_correction_T_min 0.5047
_exptl_absorpt_correction_type psi-scan
_exptl_crystal_colour clear
_exptl_crystal_density_diffrn 1.564
_exptl_crystal_description plate
_exptl_crystal_F_000 1923
_refine_diff_density_max 1.376
_refine_diff_density_min -0.890
_refine_diff_density_rms 0.135
_refine_ls_extinction_method none
_refine_ls_goodness_of_fit_all 1.049
_refine_ls_goodness_of_fit_obs 1.134
_refine_ls_hydrogen_treatment riding
_refine_ls_matrix_type full
_refine_ls_number_parameters 219
_refine_ls_number_reflns 2952
_refine_ls_number_restraints 0
_refine_ls_restrained_S_all 1.049
_refine_ls_restrained_S_obs 1.134
_refine_ls_R_factor_all 0.1079
_refine_ls_R_factor_obs 0.0630
_refine_ls_shift/esd_max 0.000
_refine_ls_shift/esd_mean 0.000
_refine_ls_structure_factor_coef Fsqd
_refine_ls_weighting_details 'w=1/[s^2^(Fo^2^)+( 0.0490P)^2^+32.0000P] where P=(Fo^2^+2Fc^2^)/3'
_refine_ls_weighting_scheme calc
_refine_ls_wR_factor_all 0.1582
_refine_ls_wR_factor_obs 0.1416
_reflns_number_observed 2083
_reflns_number_total 2952
_reflns_observed_criterion >2sigma(I)
_cod_data_source_file ic970238x_3.cif
_cod_data_source_block complex3
_cod_depositor_comments
;
The following automatic conversions were performed:

'_refine_ls_weighting_scheme' value 'calc w=1/[s^2^(Fo^2^)+(
0.0490P)^2^+32.0000P] where P=(Fo^2^+2Fc^2^)/3' was changed to
'calc'. New tag '_refine_ls_weighting_details' was created. The value
of the new tag was set to 'w=1/[s^2^(Fo^2^)+( 0.0490P)^2^+32.0000P]
where P=(Fo^2^+2Fc^2^)/3'.

Automatic conversion script
Id: cif_fix_values 3143 2015-03-26 13:38:13Z robertas 
;
_cod_original_cell_volume 3945.0(18)
_cod_original_sg_symbol_H-M 'C 2/c'
_cod_database_code 4324023

loop_
_symmetry_equiv_pos_as_xyz
'x, y, z'
'-x, y, -z+1/2'
'x+1/2, y+1/2, z'
'-x+1/2, y+1/2, -z+1/2'
'-x, -y, -z'
'x, -y, z-1/2'
'-x+1/2, -y+1/2, -z'
'x+1/2, -y+1/2, z-1/2'

loop_
_atom_site_aniso_label
_atom_site_aniso_U_11
_atom_site_aniso_U_22
_atom_site_aniso_U_33
_atom_site_aniso_U_23
_atom_site_aniso_U_13
_atom_site_aniso_U_12
Pd1 0.0092(4) 0.0244(5) 0.0181(5) 0.000 0.0027(3) 0.000
Cl1 0.032(2) 0.055(2) 0.037(2) 0.000 0.003(2) 0.000
Cl2 0.0184(14) 0.039(2) 0.029(2) 0.000 0.0062(12) 0.000
Cl3 0.060(2) 0.0439(14) 0.0407(14) 0.0082(13) 0.0255(12) -0.0061(14)
O1 0.022(3) 0.057(4) 0.039(4) -0.012(4) 0.010(3) 0.000(3)
O2 0.007(9) 0.170(28) 0.252(34) 0.000 -0.003(14) 0.000
P1 0.0085(10) 0.0261(12) 0.0236(12) 0.0007(9) 0.0027(8) -0.0006(9)
P2 0.0153(11) 0.0257(12) 0.0236(12) -0.0010(10) 0.0051(9) -0.0004(9)
N1 0.031(4) 0.029(4) 0.028(4) -0.006(3) 0.006(4) -0.008(4)
N2 0.028(4) 0.030(4) 0.018(4) 0.001(3) 0.001(3) 0.004(3)
N3 0.008(3) 0.048(5) 0.032(4) 0.013(4) 0.005(3) 0.007(3)
N4 0.017(4) 0.031(4) 0.025(4) -0.001(3) 0.006(3) -0.009(3)
N5 0.014(4) 0.030(4) 0.028(4) 0.008(3) 0.006(3) -0.001(3)
N6 0.029(4) 0.032(4) 0.030(4) 0.000(4) 0.004(4) 0.007(4)
C1 0.013(4) 0.044(6) 0.029(5) 0.005(4) -0.002(4) 0.002(4)
C2 0.009(4) 0.042(6) 0.028(5) -0.003(4) 0.007(4) -0.002(4)
C3 0.010(4) 0.035(5) 0.029(5) -0.002(4) 0.009(4) -0.002(4)
C4 0.010(4) 0.043(6) 0.037(6) 0.006(5) 0.006(4) 0.006(4)
C5 0.014(4) 0.029(5) 0.037(5) -0.009(4) 0.002(4) -0.007(4)
C6 0.011(4) 0.045(6) 0.030(5) 0.004(5) 0.004(4) -0.003(4)
C7 0.027(5) 0.029(5) 0.032(5) 0.001(4) 0.011(4) -0.008(4)
C8 0.023(5) 0.033(5) 0.024(5) 0.002(4) -0.009(4) 0.003(4)
C9 0.015(4) 0.028(5) 0.024(5) -0.001(4) 0.005(4) -0.003(4)
C10 0.054(7) 0.027(5) 0.040(6) -0.001(5) 0.021(5) -0.003(5)
C11 0.014(5) 0.061(7) 0.032(6) -0.005(5) 0.005(4) 0.011(5)
C12 0.028(5) 0.044(6) 0.028(5) -0.015(5) 0.003(4) -0.005(5)

loop_
_atom_site_label
_atom_site_type_symbol
_atom_site_fract_x
_atom_site_fract_y
_atom_site_fract_z
_atom_site_U_iso_or_equiv
_atom_site_thermal_displace_type
_atom_site_occupancy
_atom_site_calc_flag
_atom_site_refinement_flags
_atom_site_disorder_group
Pd1 Pd 1.0000 0.12085(4) 0.2500 0.0181(3) Uani 1 d S .
Cl1 Cl 0.5000 0.1484(2) 0.2500 0.0451(9) Uani 1 d S .
Cl2 Cl 1.0000 -0.1276(2) 0.2500 0.0298(7) Uani 1 d S .
Cl3 Cl 0.7157(2) -0.12342(13) 0.3708(2) 0.0463(6) Uani 1 d . .
O1 O 0.2679(5) 0.1187(3) 0.1030(5) 0.040(2) Uani 1 d . .
H1D H 0.2473(5) 0.0816(3) 0.0572(5) 0.048 Uiso 1 d R .
H1C H 0.3380(5) 0.1221(3) 0.1339(5) 0.048 Uiso 1 d R .
O2 O 0.5000 -0.0856(14) 0.2500 0.160(13) Uani 0.67 d SP .
H2D H 0.4374 -0.0722(14) 0.2328 0.241 Uiso 0.33 d PR .
H2C H 0.5290 -0.0891(14) 0.3139 0.241 Uiso 0.33 d PR .
P1 P 0.8514(2) 0.05964(10) 0.1859(2) 0.0205(5) Uani 1 d . .
P2 P 0.9948(2) 0.18568(10) 0.3747(2) 0.0224(5) Uani 1 d . .
N1 N 1.0937(6) 0.2784(4) 0.5161(5) 0.031(2) Uani 1 d . .
N2 N 0.9915(6) 0.2018(3) 0.5659(5) 0.028(2) Uani 1 d . .
H2 H 0.9828(6) 0.1785(3) 0.6221(5) 0.033 Uiso 1 d R .
N3 N 0.6319(5) 0.0447(4) 0.0937(5) 0.030(2) Uani 1 d . .
N4 N 0.7365(5) -0.0357(3) 0.0559(5) 0.025(2) Uani 1 d . .
N5 N 0.7279(5) -0.0320(3) 0.2220(5) 0.025(2) Uani 1 d . .
H5 H 0.7221(5) -0.0574(3) 0.2666(5) 0.030 Uiso 1 d R .
N6 N 0.9002(6) 0.2818(4) 0.4396(5) 0.033(2) Uani 1 d . .
C1 C 0.7172(6) 0.0924(5) 0.1288(7) 0.032(2) Uani 1 d . .
H1A H 0.7061(6) 0.1189(5) 0.1780(7) 0.038 Uiso 1 calc R .
H1B H 0.7118(6) 0.1181(5) 0.0717(7) 0.038 Uiso 1 calc R .
C2 C 0.8264(6) 0.0065(4) 0.2733(6) 0.026(2) Uani 1 d . .
H2A H 0.8864(6) -0.0209(4) 0.3034(6) 0.031 Uiso 1 calc R .
H2B H 0.8193(6) 0.0303(4) 0.3273(6) 0.031 Uiso 1 calc R .
C3 C 0.8338(6) 0.0025(4) 0.0873(6) 0.025(2) Uani 1 d . .
H3A H 0.8338(6) 0.0241(4) 0.0283(6) 0.029 Uiso 1 calc R .
H3B H 0.8942(6) -0.0250(4) 0.1106(6) 0.029 Uiso 1 calc R .
C4 C 0.6307(6) 0.0093(4) 0.1768(7) 0.031(2) Uani 1 d . .
H4A H 0.5678(6) -0.0164(4) 0.1541(7) 0.037 Uiso 1 calc R .
H4B H 0.6280(6) 0.0371(4) 0.2284(7) 0.037 Uiso 1 calc R .
C5 C 0.7357(7) -0.0715(4) 0.1392(7) 0.029(2) Uani 1 d . .
H5A H 0.7998(7) -0.0960(4) 0.1666(7) 0.035 Uiso 1 calc R .
H5B H 0.6764(7) -0.0999(4) 0.1150(7) 0.035 Uiso 1 calc R .
C6 C 0.6425(6) 0.0046(4) 0.0157(7) 0.030(2) Uani 1 d . .
H6A H 0.6467(6) 0.0303(4) -0.0377(7) 0.036 Uiso 1 calc R .
H6B H 0.5800(6) -0.0211(4) -0.0135(7) 0.036 Uiso 1 calc R .
C7 C 1.1058(7) 0.2393(4) 0.4370(7) 0.029(2) Uani 1 d . .
H7A H 1.1702(7) 0.2154(4) 0.4673(7) 0.035 Uiso 1 calc R .
H7B H 1.1132(7) 0.2660(4) 0.3862(7) 0.035 Uiso 1 calc R .
C8 C 0.8895(7) 0.2428(4) 0.3520(7) 0.032(2) Uani 1 d . .
H8A H 0.8869(7) 0.2697(4) 0.2972(7) 0.039 Uiso 1 calc R .
H8B H 0.8227(7) 0.2210(4) 0.3299(7) 0.039 Uiso 1 calc R .
C9 C 0.9911(7) 0.1533(4) 0.4911(6) 0.023(2) Uani 1 d . .
H9A H 0.9282(7) 0.1281(4) 0.4737(6) 0.028 Uiso 1 calc R .
H9B H 1.0517(7) 0.1264(4) 0.5227(6) 0.028 Uiso 1 calc R .
C10 C 1.0001(8) 0.3173(4) 0.4757(7) 0.039(2) Uani 1 d . .
H10A H 1.0027(8) 0.3416(4) 0.4202(7) 0.047 Uiso 1 calc R .
H10B H 1.0008(8) 0.3460(4) 0.5279(7) 0.047 Uiso 1 calc R .
C11 C 0.8965(7) 0.2456(5) 0.5215(7) 0.037(2) Uani 1 d . .
H11A H 0.8320(7) 0.2214(5) 0.4977(7) 0.044 Uiso 1 calc R .
H11B H 0.8952(7) 0.2731(5) 0.5742(7) 0.044 Uiso 1 calc R .
C12 C 1.0902(8) 0.2424(5) 0.5978(7) 0.036(2) Uani 1 d . .
H12A H 1.0918(8) 0.2700(5) 0.6515(7) 0.043 Uiso 1 calc R .
H12B H 1.1523(8) 0.2162(5) 0.6244(7) 0.043 Uiso 1 calc R .

loop_
_atom_type_symbol
_atom_type_description
_atom_type_scat_dispersion_real
_atom_type_scat_dispersion_imag
_atom_type_scat_source
C C 0.0181 0.0091 'International Tables Vol C Tables 4.2.6.8 and 6.1.1.4'
H H 0.0000 0.0000 'International Tables Vol C Tables 4.2.6.8 and 6.1.1.4'
N N 0.0311 0.0180 'International Tables Vol C Tables 4.2.6.8 and 6.1.1.4'
O O 0.0492 0.0322 'International Tables Vol C Tables 4.2.6.8 and 6.1.1.4'
P P 0.2955 0.4335 'International Tables Vol C Tables 4.2.6.8 and 6.1.1.4'
Cl Cl 0.3639 0.7018 'International Tables Vol C Tables 4.2.6.8 and 6.1.1.4'
Pd Pd 0.1215 3.9337 'International Tables Vol C Tables 4.2.6.8 and 6.1.1.4'

loop_
_geom_angle_atom_site_label_1
_geom_angle_atom_site_label_2
_geom_angle_atom_site_label_3
_geom_angle
_geom_angle_site_symmetry_1
_geom_angle_site_symmetry_3
_geom_angle_publ_flag
P1 Pd1 P1 110.01(12) 2_755 . ?
P1 Pd1 P2 111.22(7) 2_755 2_755 ?
P1 Pd1 P2 109.56(8) . 2_755 ?
P1 Pd1 P2 109.56(8) 2_755 . ?
P1 Pd1 P2 111.23(8) . . ?
P2 Pd1 P2 105.19(12) 2_755 . ?
C3 P1 C2 96.4(4) . . ?
C3 P1 C1 96.4(4) . . ?
C2 P1 C1 96.7(4) . . ?
C3 P1 Pd1 121.4(3) . . ?
C2 P1 Pd1 117.6(3) . . ?
C1 P1 Pd1 122.4(3) . . ?
C8 P2 C9 96.4(4) . . ?
C8 P2 C7 96.4(4) . . ?
C9 P2 C7 96.5(4) . . ?
C8 P2 Pd1 122.5(3) . . ?
C9 P2 Pd1 120.2(3) . . ?
C7 P2 Pd1 118.9(3) . . ?
C12 N1 C10 109.1(8) . . ?
C12 N1 C7 112.1(7) . . ?
C10 N1 C7 112.0(7) . . ?
C9 N2 C12 111.4(7) . . ?
C9 N2 C11 111.8(6) . . ?
C12 N2 C11 106.5(7) . . ?
C4 N3 C6 111.3(8) . . ?
C4 N3 C1 110.8(7) . . ?
C6 N3 C1 111.1(7) . . ?
C5 N4 C6 110.4(7) . . ?
C5 N4 C3 110.6(6) . . ?
C6 N4 C3 110.0(7) . . ?
C5 N5 C2 111.5(6) . . ?
C5 N5 C4 108.7(6) . . ?
C2 N5 C4 110.9(7) . . ?
C11 N6 C8 111.7(8) . . ?
C11 N6 C10 109.0(7) . . ?
C8 N6 C10 111.0(7) . . ?
N3 C1 P1 113.9(6) . . ?
N5 C2 P1 112.6(6) . . ?
N4 C3 P1 115.9(5) . . ?
N3 C4 N5 111.7(7) . . ?
N4 C5 N5 112.7(7) . . ?
N3 C6 N4 112.7(7) . . ?
N1 C7 P2 114.0(6) . . ?
N6 C8 P2 115.4(6) . . ?
N2 C9 P2 113.4(6) . . ?
N1 C10 N6 113.5(7) . . ?
N6 C11 N2 112.0(7) . . ?
N1 C12 N2 112.5(7) . . ?

loop_
_geom_bond_atom_site_label_1
_geom_bond_atom_site_label_2
_geom_bond_distance
_geom_bond_site_symmetry_2
_geom_bond_publ_flag
Pd1 P1 2.303(2) 2_755 ?
Pd1 P1 2.303(2) . ?
Pd1 P2 2.303(2) 2_755 ?
Pd1 P2 2.303(2) . ?
P1 C3 1.824(8) . ?
P1 C2 1.836(9) . ?
P1 C1 1.845(9) . ?
P2 C8 1.834(9) . ?
P2 C9 1.838(9) . ?
P2 C7 1.845(9) . ?
N1 C12 1.430(12) . ?
N1 C10 1.455(12) . ?
N1 C7 1.481(11) . ?
N2 C9 1.501(11) . ?
N2 C12 1.529(11) . ?
N2 C11 1.535(11) . ?
N3 C4 1.427(11) . ?
N3 C6 1.473(12) . ?
N3 C1 1.494(11) . ?
N4 C5 1.433(11) . ?
N4 C6 1.476(11) . ?
N4 C3 1.485(10) . ?
N5 C5 1.506(11) . ?
N5 C2 1.512(10) . ?
N5 C4 1.524(10) . ?
N6 C11 1.435(12) . ?
N6 C8 1.475(11) . ?
N6 C10 1.481(12) . ?
